data_7229706
loop_
_publ_author_name
'Fuentes Pineda, Rosinda'
'Troughton, Joel'
'Planells, Miquel'
'Sanchez-Molina Santos, Irene'
'Muhith, Farmin'
'Nichol, Gary S.'
'Haque, Saif'
'Watson, Trystan'
'Robertson, Neil'

_publ_section_title
;
 Effect of alkyl chain length on the properties of triphenylamine-based
 hole transport materials and their performance in perovskite solar cells.
;
_journal_issue 2
_journal_name_full 'Physical chemistry chemical physics : PCCP'
_journal_page_first 1252
_journal_page_last 1260
_journal_paper_doi 10.1039/c7cp07682g
_journal_volume 20
_journal_year 2018
_chemical_formula_moiety 'C52 H52 N2 O4'
_chemical_formula_sum 'C52 H52 N2 O4'
_chemical_formula_weight 768.95
_chemical_name_systematic nPrO-DATPA
_space_group_crystal_system monoclinic
_space_group_IT_number 14
_space_group_name_Hall '-P 2yn'
_space_group_name_H-M_alt 'P 1 21/n 1'
_symmetry_space_group_name_Hall '-P 2yn'
_symmetry_space_group_name_H-M 'P 1 21/n 1'
_atom_sites_solution_hydrogens difmap
_atom_sites_solution_primary direct
_audit_creation_date 2016-06-07
_audit_creation_method
;
Olex2 1.2-beta
(compiled 2016.02.19 svn.r3266 for OlexSys, GUI svn.r5155)
;
_audit_update_record
;
2017-09-14 deposited with the CCDC.
2017-12-11 downloaded from the CCDC.
;
_cell_angle_alpha 90
_cell_angle_beta 103.750(3)
_cell_angle_gamma 90
_cell_formula_units_Z 2
_cell_length_a 12.0510(4)
_cell_length_b 10.2594(3)
_cell_length_c 17.3214(5)
_cell_measurement_reflns_used 11513
_cell_measurement_temperature 120.0
_cell_measurement_theta_max 29.1050
_cell_measurement_theta_min 3.9220
_cell_volume 2080.18(11)
_computing_cell_refinement 'CrysAlisPro 1.171.38.42b (Rigaku OD, 2015)'
_computing_data_collection 'CrysAlisPro 1.171.38.42b (Rigaku OD, 2015)'
_computing_data_reduction 'CrysAlisPro 1.171.38.42b (Rigaku OD, 2015)'
_computing_molecular_graphics 'Olex2 (Dolomanov et al., 2009)'
_computing_publication_material 'Olex2 (Dolomanov et al., 2009)'
_computing_structure_refinement 'ShelXL (Sheldrick, 2015)'
_computing_structure_solution 'ShelXS (Sheldrick, 2008)'
_diffrn_ambient_environment N~2~
_diffrn_ambient_temperature 120.0
_diffrn_detector 'CCD plate'
_diffrn_detector_area_resol_mean 5.1574
_diffrn_detector_type Atlas
_diffrn_measured_fraction_theta_full 0.998
_diffrn_measured_fraction_theta_max 0.994
_diffrn_measurement_details
;
List of Runs (angles in degrees, time in seconds):

  # Type    Start    End  Width  t~exp~   \w     \q     \k     \f   Frames
#--------------------------------------------------------------------------
  1  \w    -83.00  22.00   1.00    2.50    --   -9.43 -77.00-120.00  105
  2  \w    -20.00  30.00   1.00    2.50    --   -9.43 -99.00 -60.00   50
  3  \w    -20.00  30.00   1.00    2.50    --   -9.43 -99.00  90.00   50
  4  \w    -12.00  83.00   1.00    2.50    --   10.84  38.00 120.00   95
  5  \w    -12.00  83.00   1.00    2.50    --   10.84  38.00 150.00   95
  6  \w    -59.00  37.00   1.00    2.50    --   10.84 -57.00 -60.00   96
  7  \w    -62.00  33.00   1.00    2.50    --   10.84 -38.00 150.00   95
  8  \w    -36.00  61.00   1.00    2.50    --   -9.43  57.00  60.00   97
  9  \w    -70.00 -29.00   1.00    2.50    --   -9.43 133.00 160.75   41
 10  \w    -78.00 -34.00   1.00    2.50    --   -9.43 146.00   1.64   44
;
_diffrn_measurement_device 'four-circle diffractometer'
_diffrn_measurement_device_type 'Rigaku Oxford Diffraction SuperNova'
_diffrn_measurement_method '\w scans'
_diffrn_orient_matrix_type 'CrysAlisPro convention (1999,Acta A55,543-557)'
_diffrn_orient_matrix_UB_11 -0.0483662000
_diffrn_orient_matrix_UB_12 -0.0107393000
_diffrn_orient_matrix_UB_13 0.0158200000
_diffrn_orient_matrix_UB_21 -0.0344367000
_diffrn_orient_matrix_UB_22 0.0355297000
_diffrn_orient_matrix_UB_23 -0.0320148000
_diffrn_orient_matrix_UB_31 -0.0120543000
_diffrn_orient_matrix_UB_32 -0.0583323000
_diffrn_orient_matrix_UB_33 -0.0224190000
_diffrn_radiation_monochromator mirror
_diffrn_radiation_probe x-ray
_diffrn_radiation_type MoK\a
_diffrn_radiation_wavelength 0.71073
_diffrn_reflns_av_R_equivalents 0.0557
_diffrn_reflns_av_unetI/netI 0.0337
_diffrn_reflns_Laue_measured_fraction_full 0.998
_diffrn_reflns_Laue_measured_fraction_max 0.994
_diffrn_reflns_limit_h_max 15
_diffrn_reflns_limit_h_min -15
_diffrn_reflns_limit_k_max 13
_diffrn_reflns_limit_k_min -13
_diffrn_reflns_limit_l_max 22
_diffrn_reflns_limit_l_min -22
_diffrn_reflns_number 43687
_diffrn_reflns_point_group_measured_fraction_full 0.998
_diffrn_reflns_point_group_measured_fraction_max 0.994
_diffrn_reflns_theta_full 25.242
_diffrn_reflns_theta_max 27.478
_diffrn_reflns_theta_min 3.072
_diffrn_source 'micro-focus sealed X-ray tube'
_diffrn_source_current 0.8
_diffrn_source_type 'SuperNova (Mo) X-ray Source'
_diffrn_source_voltage 50
_diffrn_standards_number 0
_exptl_absorpt_coefficient_mu 0.077
_exptl_absorpt_correction_T_max 1.0000
_exptl_absorpt_correction_T_min 0.9354
_exptl_absorpt_correction_type multi-scan
_exptl_absorpt_process_details
;
SADABS-2014/5 (Bruker,2014/5) was used for absorption correction.
wR2(int) was 0.1111 before and 0.0611 after correction.
The Ratio of minimum to maximum transmission is 0.9354.
The \l/2 correction factor is Not present.
;
_exptl_crystal_colour yellow
_exptl_crystal_colour_primary yellow
_exptl_crystal_density_diffrn 1.228
_exptl_crystal_description plate
_exptl_crystal_F_000 820
_exptl_crystal_recrystallization_method
'The material was recrystallised from a mixture of DCM and hexane by slow evaporation'
_exptl_crystal_size_max 0.549
_exptl_crystal_size_mid 0.295
_exptl_crystal_size_min 0.085
_refine_diff_density_max 0.208
_refine_diff_density_min -0.173
_refine_diff_density_rms 0.039
_refine_ls_extinction_coef 0.0038(8)
_refine_ls_extinction_expression Fc^*^=kFc[1+0.001xFc^2^\l^3^/sin(2\q)]^-1/4^
_refine_ls_extinction_method 'SHELXL-2014/7 (Sheldrick 2014'
_refine_ls_goodness_of_fit_ref 1.051
_refine_ls_hydrogen_treatment refall
_refine_ls_matrix_type full
_refine_ls_number_parameters 367
_refine_ls_number_reflns 4742
_refine_ls_number_restraints 0
_refine_ls_restrained_S_all 1.051
_refine_ls_R_factor_all 0.0578
_refine_ls_R_factor_gt 0.0405
_refine_ls_shift/su_max 0.000
_refine_ls_shift/su_mean 0.000
_refine_ls_structure_factor_coef Fsqd
_refine_ls_weighting_details 'w=1/[\s^2^(Fo^2^)+(0.0361P)^2^+0.8752P] where P=(Fo^2^+2Fc^2^)/3'
_refine_ls_weighting_scheme calc
_refine_ls_wR_factor_gt 0.0943
_refine_ls_wR_factor_ref 0.0994
_reflns_Friedel_coverage 0.000
_reflns_number_gt 3662
_reflns_number_total 4742
_reflns_threshold_expression 'I > 2\s(I)'
_cod_data_source_file c7cp07682g2.cif
_cod_data_source_block nr16004
_cod_depositor_comments 'Adding full bibliography for 7229705--7229708.cif.'
_cod_original_cell_volume 2080.17(12)
_cod_database_code 7229706
_chemical_oxdiff_formula 'C52 H52 N2 O4'
_chemical_oxdiff_usercomment '@ 120 K nPrO_DATPA'
_shelx_space_group_comment
;
The symmetry employed for this shelxl refinement is uniquely defined
by the following loop, which should always be used as a source of
symmetry information in preference to the above space-group names.
They are only intended as comments.
;
_olex2_refinement_description
;
;
_shelx_shelxl_version_number 2014/7
_olex2_date_sample_submission 2016-06-01
_olex2_diffrn_ambient_temperature_device 'Oxford Cryosystems Cryostream 700+'
_olex2_exptl_crystal_mounting_method 'The crystal was mounted on a MITIGEN holder in Paratone oil'
_olex2_submission_original_sample_id nPrO_DATPA
_olex2_submission_special_instructions 'No special instructions were received'
_oxdiff_exptl_absorpt_empirical_details
;
Empirical correction (ABSPACK) includes:
;
_oxdiff_exptl_absorpt_empirical_full_max 1.297
_oxdiff_exptl_absorpt_empirical_full_min 0.740

loop_
_space_group_symop_operation_xyz
'x, y, z'
'-x+1/2, y+1/2, -z+1/2'
'-x, -y, -z'
'x-1/2, -y-1/2, z-1/2'

loop_
_atom_site_label
_atom_site_type_symbol
_atom_site_fract_x
_atom_site_fract_y
_atom_site_fract_z
_atom_site_U_iso_or_equiv
_atom_site_adp_type
_atom_site_occupancy
_atom_site_site_symmetry_order
_atom_site_calc_flag
O14 O -0.02577(9) 0.82933(10) 0.39743(6) 0.0301(3) Uani 1 1 d
O15 O 0.60930(8) 0.87293(10) 0.14610(6) 0.0237(2) Uani 1 1 d
N7 N 0.18343(10) 0.66871(11) 0.15768(7) 0.0222(3) Uani 1 1 d
C1 C 0.02130(12) 0.79735(14) 0.33494(8) 0.0229(3) Uani 1 1 d
C2 C 0.06633(13) 0.67205(14) 0.33799(8) 0.0244(3) Uani 1 1 d
H2 H 0.0590(13) 0.6145(15) 0.3823(9) 0.024(4) Uiso 1 1 d
C3 C 0.12145(12) 0.63097(14) 0.28097(8) 0.0232(3) Uani 1 1 d
H3 H 0.1519(13) 0.5449(16) 0.2821(9) 0.023(4) Uiso 1 1 d
C4 C 0.12992(12) 0.71346(13) 0.21852(8) 0.0209(3) Uani 1 1 d
C5 C 0.08331(12) 0.83723(14) 0.21481(8) 0.0230(3) Uani 1 1 d
H5 H 0.0892(13) 0.8940(15) 0.1712(9) 0.023(4) Uiso 1 1 d
C6 C 0.02901(12) 0.88018(14) 0.27281(8) 0.0239(3) Uani 1 1 d
H6 H -0.0009(13) 0.9681(16) 0.2702(9) 0.022(4) Uiso 1 1 d
C8 C 0.29103(12) 0.72339(13) 0.15400(8) 0.0197(3) Uani 1 1 d
C9 C 0.31484(13) 0.74795(14) 0.08067(8) 0.0244(3) Uani 1 1 d
H9 H 0.2556(15) 0.7291(16) 0.0323(10) 0.032(4) Uiso 1 1 d
C10 C 0.42058(12) 0.79564(14) 0.07531(8) 0.0230(3) Uani 1 1 d
H10 H 0.4344(14) 0.8086(16) 0.0226(10) 0.030(4) Uiso 1 1 d
C11 C 0.50304(11) 0.82336(12) 0.14433(8) 0.0191(3) Uani 1 1 d
C12 C 0.47912(12) 0.80122(14) 0.21788(8) 0.0223(3) Uani 1 1 d
H12 H 0.5370(14) 0.8235(15) 0.2644(10) 0.029(4) Uiso 1 1 d
C13 C 0.37430(12) 0.75103(13) 0.22278(8) 0.0218(3) Uani 1 1 d
H13 H 0.3597(14) 0.7322(15) 0.2734(10) 0.028(4) Uiso 1 1 d
C16 C 0.63903(13) 0.88995(16) 0.07146(9) 0.0258(3) Uani 1 1 d
H16A H 0.5844(14) 0.9548(15) 0.0384(9) 0.025(4) Uiso 1 1 d
H16B H 0.6341(14) 0.8049(16) 0.0446(9) 0.027(4) Uiso 1 1 d
C17 C -0.08670(14) 0.95067(16) 0.39399(9) 0.0284(3) Uani 1 1 d
H17A H -0.0387(14) 1.0224(16) 0.3799(9) 0.026(4) Uiso 1 1 d
H17B H -0.0934(14) 0.9650(16) 0.4491(10) 0.031(4) Uiso 1 1 d
C18 C 0.14718(12) 0.54933(13) 0.12063(7) 0.0189(3) Uani 1 1 d
C19 C 0.03266(12) 0.51137(14) 0.11065(8) 0.0203(3) Uani 1 1 d
H19 H -0.0199(13) 0.5699(15) 0.1272(9) 0.021(4) Uiso 1 1 d
C20 C -0.00412(12) 0.39101(14) 0.07985(8) 0.0208(3) Uani 1 1 d
H20 H -0.0835(14) 0.3656(15) 0.0748(9) 0.023(4) Uiso 1 1 d
C21 C 0.07107(12) 0.30336(13) 0.05695(7) 0.0203(3) Uani 1 1 d
C22 C 0.18385(12) 0.34420(13) 0.06306(8) 0.0215(3) Uani 1 1 d
H22 H 0.2373(13) 0.2857(15) 0.0458(9) 0.020(4) Uiso 1 1 d
C23 C 0.22111(12) 0.46515(14) 0.09389(8) 0.0211(3) Uani 1 1 d
H23 H 0.2997(14) 0.4886(15) 0.0996(9) 0.024(4) Uiso 1 1 d
C24 C 0.03652(12) 0.17447(14) 0.03065(8) 0.0233(3) Uani 1 1 d
C25 C 0.01294(12) 0.06338(14) 0.01140(8) 0.0250(3) Uani 1 1 d
C26 C 0.75993(14) 0.94090(17) 0.08729(10) 0.0324(4) Uani 1 1 d
H26A H 0.8132(16) 0.8776(18) 0.1217(11) 0.039(5) Uiso 1 1 d
H26B H 0.7805(17) 0.9440(19) 0.0343(12) 0.049(5) Uiso 1 1 d
C27 C 0.77454(16) 1.07502(17) 0.12456(10) 0.0331(4) Uani 1 1 d
H27A H 0.7526(17) 1.0776(19) 0.1752(12) 0.049(5) Uiso 1 1 d
H27B H 0.7243(18) 1.138(2) 0.0887(12) 0.053(6) Uiso 1 1 d
H27C H 0.8542(18) 1.110(2) 0.1335(12) 0.052(6) Uiso 1 1 d
C28 C -0.20373(13) 0.94587(15) 0.33798(9) 0.0282(3) Uani 1 1 d
H28A H -0.1968(14) 0.9204(16) 0.2842(10) 0.032(4) Uiso 1 1 d
H28B H -0.2505(15) 0.8756(18) 0.3562(10) 0.037(5) Uiso 1 1 d
C29 C -0.26396(15) 1.07666(17) 0.33523(11) 0.0334(4) Uani 1 1 d
H29A H -0.2752(15) 1.0992(16) 0.3883(11) 0.036(5) Uiso 1 1 d
H29B H -0.2155(17) 1.1450(19) 0.3208(11) 0.043(5) Uiso 1 1 d
H29C H -0.3430(18) 1.0741(19) 0.2954(12) 0.052(6) Uiso 1 1 d

loop_
_atom_site_aniso_label
_atom_site_aniso_U_11
_atom_site_aniso_U_22
_atom_site_aniso_U_33
_atom_site_aniso_U_23
_atom_site_aniso_U_13
_atom_site_aniso_U_12
O14 0.0344(6) 0.0366(6) 0.0217(5) -0.0007(4) 0.0111(5) 0.0063(5)
O15 0.0194(5) 0.0300(5) 0.0221(5) -0.0012(4) 0.0059(4) -0.0042(4)
N7 0.0228(6) 0.0218(6) 0.0240(6) -0.0049(5) 0.0097(5) -0.0052(5)
C1 0.0209(7) 0.0289(8) 0.0186(6) -0.0041(5) 0.0042(5) -0.0037(6)
C2 0.0286(8) 0.0251(7) 0.0195(6) 0.0000(6) 0.0056(6) -0.0062(6)
C3 0.0254(8) 0.0193(7) 0.0244(7) -0.0023(5) 0.0052(6) -0.0029(6)
C4 0.0192(7) 0.0233(7) 0.0202(6) -0.0052(5) 0.0048(5) -0.0060(5)
C5 0.0242(7) 0.0238(7) 0.0213(7) 0.0017(6) 0.0060(6) -0.0029(6)
C6 0.0232(7) 0.0228(7) 0.0254(7) -0.0012(6) 0.0049(6) 0.0007(6)
C8 0.0208(7) 0.0166(6) 0.0219(6) -0.0018(5) 0.0053(5) -0.0017(5)
C9 0.0245(8) 0.0277(8) 0.0189(7) 0.0001(6) 0.0009(6) -0.0066(6)
C10 0.0256(8) 0.0258(7) 0.0180(6) 0.0016(5) 0.0058(6) -0.0044(6)
C11 0.0182(7) 0.0159(6) 0.0236(6) -0.0010(5) 0.0059(5) -0.0003(5)
C12 0.0218(7) 0.0250(7) 0.0190(6) -0.0044(5) 0.0029(6) -0.0013(6)
C13 0.0248(8) 0.0235(7) 0.0180(6) -0.0018(5) 0.0070(6) -0.0001(6)
C16 0.0255(8) 0.0304(8) 0.0236(7) -0.0013(6) 0.0103(6) -0.0030(6)
C17 0.0288(8) 0.0331(8) 0.0249(7) -0.0080(6) 0.0096(6) 0.0007(7)
C18 0.0208(7) 0.0206(7) 0.0148(6) 0.0008(5) 0.0032(5) -0.0027(5)
C19 0.0194(7) 0.0247(7) 0.0176(6) -0.0015(5) 0.0061(5) -0.0001(6)
C20 0.0184(7) 0.0281(7) 0.0159(6) 0.0007(5) 0.0042(5) -0.0045(6)
C21 0.0225(7) 0.0227(7) 0.0148(6) 0.0008(5) 0.0026(5) -0.0039(6)
C22 0.0217(7) 0.0211(7) 0.0219(7) -0.0004(5) 0.0058(6) 0.0023(6)
C23 0.0164(7) 0.0248(7) 0.0214(7) 0.0012(5) 0.0028(6) -0.0018(5)
C24 0.0226(7) 0.0264(8) 0.0222(7) -0.0010(6) 0.0079(6) -0.0031(6)
C25 0.0226(7) 0.0284(8) 0.0260(7) -0.0034(6) 0.0095(6) -0.0050(6)
C26 0.0255(8) 0.0382(9) 0.0370(9) -0.0045(7) 0.0145(7) -0.0049(7)
C27 0.0327(9) 0.0373(9) 0.0297(8) 0.0020(7) 0.0081(7) -0.0111(7)
C28 0.0256(8) 0.0322(8) 0.0277(8) -0.0040(6) 0.0081(6) -0.0054(6)
C29 0.0267(9) 0.0408(10) 0.0353(9) -0.0049(7) 0.0123(7) 0.0001(7)

loop_
_atom_type_symbol
_atom_type_description
_atom_type_scat_dispersion_real
_atom_type_scat_dispersion_imag
_atom_type_scat_source
C C 0.0033 0.0016 'International Tables Vol C Tables 4.2.6.8 and 6.1.1.4'
H H 0.0000 0.0000 'International Tables Vol C Tables 4.2.6.8 and 6.1.1.4'
N N 0.0061 0.0033 'International Tables Vol C Tables 4.2.6.8 and 6.1.1.4'
O O 0.0106 0.0060 'International Tables Vol C Tables 4.2.6.8 and 6.1.1.4'

loop_
_exptl_crystal_face_index_h
_exptl_crystal_face_index_k
_exptl_crystal_face_index_l
_exptl_crystal_face_perp_dist
-5 0 4 0.0427
5 0 -4 0.0427
2 5 4 0.2671
-2 -5 -4 0.2671
3 -3 5 0.1452
-3 3 -5 0.1452
1 2 5 0.2367
2 -1 5 0.1695
-1 -1 -5 0.2535
4 1 -5 0.0608
-4 -1 5 0.0608
1 2 -5 0.1098
-1 -1 5 0.1455
2 1 -5 0.0871

loop_
_geom_angle_atom_site_label_1
_geom_angle_atom_site_label_2
_geom_angle_atom_site_label_3
_geom_angle
_geom_angle_site_symmetry_3
C1 O14 C17 118.38(11) .
C11 O15 C16 117.24(10) .
C8 N7 C4 118.57(11) .
C18 N7 C4 118.00(11) .
C18 N7 C8 120.64(11) .
O14 C1 C2 114.86(12) .
O14 C1 C6 125.35(13) .
C2 C1 C6 119.77(13) .
C1 C2 H2 118.4(9) .
C3 C2 C1 120.29(13) .
C3 C2 H2 121.3(9) .
C2 C3 H3 121.0(9) .
C2 C3 C4 120.36(14) .
C4 C3 H3 118.6(9) .
C3 C4 N7 120.22(12) .
C5 C4 N7 120.51(12) .
C5 C4 C3 119.24(13) .
C4 C5 H5 118.9(9) .
C4 C5 C6 120.75(13) .
C6 C5 H5 120.4(9) .
C1 C6 C5 119.56(13) .
C1 C6 H6 120.9(9) .
C5 C6 H6 119.6(9) .
C9 C8 N7 119.92(12) .
C9 C8 C13 118.79(13) .
C13 C8 N7 121.28(12) .
C8 C9 H9 118.5(10) .
C10 C9 C8 121.14(13) .
C10 C9 H9 120.3(10) .
C9 C10 H10 118.3(10) .
C9 C10 C11 119.61(12) .
C11 C10 H10 122.1(10) .
O15 C11 C10 124.59(12) .
O15 C11 C12 115.86(12) .
C12 C11 C10 119.55(12) .
C11 C12 H12 117.6(10) .
C13 C12 C11 120.51(13) .
C13 C12 H12 121.9(10) .
C8 C13 H13 119.5(10) .
C12 C13 C8 120.36(12) .
C12 C13 H13 120.1(10) .
O15 C16 H16A 108.8(9) .
O15 C16 H16B 108.6(9) .
O15 C16 C26 108.42(12) .
H16A C16 H16B 110.9(13) .
C26 C16 H16A 110.2(9) .
C26 C16 H16B 109.9(9) .
O14 C17 H17A 109.1(9) .
O14 C17 H17B 104.3(10) .
O14 C17 C28 112.80(12) .
H17A C17 H17B 108.1(13) .
C28 C17 H17A 111.9(9) .
C28 C17 H17B 110.3(10) .
N7 C18 C19 119.23(12) .
C23 C18 N7 122.52(12) .
C23 C18 C19 118.25(12) .
C18 C19 H19 119.1(9) .
C20 C19 C18 120.87(13) .
C20 C19 H19 120.0(9) .
C19 C20 H20 119.5(9) .
C19 C20 C21 121.06(13) .
C21 C20 H20 119.4(9) .
C20 C21 C22 117.91(12) .
C20 C21 C24 121.75(13) .
C22 C21 C24 120.31(13) .
C21 C22 H22 119.4(9) .
C23 C22 C21 121.15(13) .
C23 C22 H22 119.4(9) .
C18 C23 H23 120.1(9) .
C22 C23 C18 120.58(13) .
C22 C23 H23 119.2(9) .
C25 C24 C21 176.30(16) .
C24 C25 C25 179.1(2) 3
C16 C26 H26A 109.7(10) .
C16 C26 H26B 106.4(11) .
C16 C26 C27 113.69(14) .
H26A C26 H26B 107.5(15) .
C27 C26 H26A 110.0(10) .
C27 C26 H26B 109.3(11) .
C26 C27 H27A 112.3(12) .
C26 C27 H27B 109.6(12) .
C26 C27 H27C 113.7(12) .
H27A C27 H27B 106.7(16) .
H27A C27 H27C 107.9(16) .
H27B C27 H27C 106.3(16) .
C17 C28 H28A 109.8(10) .
C17 C28 H28B 109.2(10) .
C17 C28 C29 110.92(13) .
H28A C28 H28B 106.4(14) .
C29 C28 H28A 110.5(10) .
C29 C28 H28B 110.0(10) .
C28 C29 H29A 110.3(10) .
C28 C29 H29B 109.3(11) .
C28 C29 H29C 110.8(11) .
H29A C29 H29B 106.9(15) .
H29A C29 H29C 108.6(15) .
H29B C29 H29C 110.9(15) .

loop_
_geom_bond_atom_site_label_1
_geom_bond_atom_site_label_2
_geom_bond_distance
_geom_bond_site_symmetry_2
O14 C1 1.3758(16) .
O14 C17 1.4394(18) .
O15 C11 1.3714(16) .
O15 C16 1.4319(17) .
N7 C4 1.4353(17) .
N7 C8 1.4281(18) .
N7 C18 1.4033(17) .
C1 C2 1.391(2) .
C1 C6 1.391(2) .
C2 H2 0.989(16) .
C2 C3 1.381(2) .
C3 H3 0.954(16) .
C3 C4 1.396(2) .
C4 C5 1.384(2) .
C5 H5 0.970(16) .
C5 C6 1.394(2) .
C6 H6 0.968(16) .
C8 C9 1.3900(19) .
C8 C13 1.3924(19) .
C9 H9 0.982(18) .
C9 C10 1.389(2) .
C10 H10 0.975(17) .
C10 C11 1.3903(19) .
C11 C12 1.3899(18) .
C12 H12 0.960(17) .
C12 C13 1.385(2) .
C13 H13 0.954(16) .
C16 H16A 1.012(16) .
C16 H16B 0.984(16) .
C16 C26 1.510(2) .
C17 H17A 1.002(17) .
C17 H17B 0.988(17) .
C17 C28 1.511(2) .
C18 C19 1.4045(19) .
C18 C23 1.3965(19) .
C19 H19 0.965(16) .
C19 C20 1.3761(19) .
C20 H20 0.975(16) .
C20 C21 1.399(2) .
C21 C22 1.402(2) .
C21 C24 1.4280(19) .
C22 H22 0.978(15) .
C22 C23 1.3830(19) .
C23 H23 0.959(16) .
C24 C25 1.203(2) .
C25 C25 1.373(3) 3
C26 H26A 1.004(19) .
C26 H26B 1.01(2) .
C26 C27 1.512(2) .
C27 H27A 0.97(2) .
C27 H27B 1.00(2) .
C27 H27C 1.00(2) .
C28 H28A 0.989(17) .
C28 H28B 1.011(18) .
C28 C29 1.521(2) .
C29 H29A 0.989(18) .
C29 H29B 0.98(2) .
C29 H29C 1.04(2) .

loop_
_geom_torsion_atom_site_label_1
_geom_torsion_atom_site_label_2
_geom_torsion_atom_site_label_3
_geom_torsion_atom_site_label_4
_geom_torsion
O14 C1 C2 C3 -176.48(13)
O14 C1 C6 C5 177.26(13)
O14 C17 C28 C29 -179.03(12)
O15 C11 C12 C13 -179.86(12)
O15 C16 C26 C27 -64.59(18)
N7 C4 C5 C6 178.58(13)
N7 C8 C9 C10 -177.11(13)
N7 C8 C13 C12 178.48(13)
N7 C18 C19 C20 -175.27(12)
N7 C18 C23 C22 175.18(12)
C1 O14 C17 C28 75.68(17)
C1 C2 C3 C4 -1.7(2)
C2 C1 C6 C5 -0.9(2)
C2 C3 C4 N7 -177.62(13)
C2 C3 C4 C5 0.5(2)
C3 C4 C5 C6 0.4(2)
C4 N7 C8 C9 -142.10(13)
C4 N7 C8 C13 38.98(18)
C4 N7 C18 C19 32.49(18)
C4 N7 C18 C23 -146.70(13)
C4 C5 C6 C1 -0.2(2)
C6 C1 C2 C3 1.9(2)
C8 N7 C4 C3 -110.55(15)
C8 N7 C4 C5 71.31(17)
C8 N7 C18 C19 -166.66(12)
C8 N7 C18 C23 14.15(19)
C8 C9 C10 C11 -2.1(2)
C9 C8 C13 C12 -0.4(2)
C9 C10 C11 O15 -178.75(13)
C9 C10 C11 C12 0.9(2)
C10 C11 C12 C13 0.5(2)
C11 O15 C16 C26 -178.15(12)
C11 C12 C13 C8 -0.7(2)
C13 C8 C9 C10 1.8(2)
C16 O15 C11 C10 -3.77(19)
C16 O15 C11 C12 176.56(12)
C17 O14 C1 C2 -172.42(13)
C17 O14 C1 C6 9.3(2)
C18 N7 C4 C3 50.70(18)
C18 N7 C4 C5 -127.44(14)
C18 N7 C8 C9 57.15(18)
C18 N7 C8 C13 -121.77(14)
C18 C19 C20 C21 -0.5(2)
C19 C18 C23 C22 -4.02(19)
C19 C20 C21 C22 -2.78(19)
C19 C20 C21 C24 175.10(12)
C20 C21 C22 C23 2.71(19)
C21 C22 C23 C18 0.7(2)
C23 C18 C19 C20 3.95(19)
C24 C21 C22 C23 -175.21(13)

loop_
_exptl_oxdiff_crystal_face_indexfrac_h
_exptl_oxdiff_crystal_face_indexfrac_k
_exptl_oxdiff_crystal_face_indexfrac_l
_exptl_oxdiff_crystal_face_x
_exptl_oxdiff_crystal_face_y
_exptl_oxdiff_crystal_face_z
-5.0000 0.0000 4.0000 0.3051 0.0441 -0.0294
5.0000 -0.0000 -4.0000 -0.3051 -0.0441 0.0294
2.0000 5.0000 4.0000 -0.0871 -0.0193 -0.4054
-2.0000 -5.0000 -4.0000 0.0871 0.0193 0.4054
3.0000 -3.0000 5.0000 -0.0338 -0.3700 0.0267
-3.0000 3.0000 -5.0000 0.0338 0.3700 -0.0267
1.0000 2.0000 5.0000 0.0093 -0.1235 -0.2408
2.0000 -1.0000 5.0000 -0.0069 -0.2645 -0.0779
-1.0000 -1.0000 -5.0000 -0.0200 0.1590 0.1825
4.0000 1.0000 -5.0000 -0.2833 0.0579 0.0055
-4.0000 -1.0000 5.0000 0.2833 -0.0579 -0.0055
1.0000 2.0000 -5.0000 -0.1489 0.1967 -0.0166
-1.0000 -1.0000 5.0000 0.1382 -0.1612 -0.0417
2.0000 1.0000 -5.0000 -0.1866 0.1267 0.0297
